data_7217357
loop_
_publ_author_name
'Zhuang, Gui-lin'
'Tan, Li'
'Chen, Wu-lin'
'Bai, Jia-qi'
'Zhong, Xing'
'Wang, Jian-guo'

_publ_section_title
;
 Synthesis, properties, and magnetism--structure relationship of
 lanthanide-based metal--organic frameworks with (ethylenedithio)acetic
 acid
;
_journal_issue 30
_journal_name_full CrystEngComm
_journal_page_first 6963
_journal_paper_doi 10.1039/C4CE00573B
_journal_volume 16
_journal_year 2014
_chemical_formula_sum 'C12 H23 Eu N O9 S3'
_chemical_formula_weight 573.45
_chemical_name_systematic
; 
 ? 
;
_space_group_IT_number 2
_symmetry_cell_setting triclinic
_symmetry_space_group_name_Hall '-P 1'
_symmetry_space_group_name_H-M 'P -1'
_atom_sites_solution_hydrogens geom
_atom_sites_solution_primary direct
_atom_sites_solution_secondary difmap
_audit_creation_method SHELXL-97
_cell_angle_alpha 77.156(6)
_cell_angle_beta 68.195(6)
_cell_angle_gamma 78.350(5)
_cell_formula_units_Z 2
_cell_length_a 9.1686(5)
_cell_length_b 11.1145(7)
_cell_length_c 11.1899(8)
_cell_measurement_reflns_used 3365
_cell_measurement_temperature 298(2)
_cell_measurement_theta_max 29.2133
_cell_measurement_theta_min 2.8606
_cell_volume 1023.21(12)
_computing_cell_refinement CrysAlisPro
_computing_data_collection CrysAlisPro
_computing_data_reduction CrysAlisPro
_computing_molecular_graphics 'SHELXL-97 (Sheldrick, 1997)'
_computing_publication_material 'SHELXL-97 (Sheldrick, 1997)'
_computing_structure_refinement 'SHELXL-97 (Sheldrick, 1997)'
_computing_structure_solution 'SHELXS-97 (Sheldrick, 1990)'
_diffrn_ambient_temperature 298(2)
_diffrn_measured_fraction_theta_full 0.998
_diffrn_measured_fraction_theta_max 0.998
_diffrn_measurement_device_type 'Xcalibur, Eos, Gemini ultra'
_diffrn_radiation_monochromator graphite
_diffrn_radiation_source 'Enhance (Mo) X-ray Source'
_diffrn_radiation_type MoK\a
_diffrn_radiation_wavelength 0.71073
_diffrn_reflns_av_R_equivalents 0.0461
_diffrn_reflns_av_sigmaI/netI 0.0697
_diffrn_reflns_limit_h_max 10
_diffrn_reflns_limit_h_min -11
_diffrn_reflns_limit_k_max 13
_diffrn_reflns_limit_k_min -13
_diffrn_reflns_limit_l_max 13
_diffrn_reflns_limit_l_min -13
_diffrn_reflns_number 8719
_diffrn_reflns_theta_full 26.00
_diffrn_reflns_theta_max 26.00
_diffrn_reflns_theta_min 2.87
_exptl_absorpt_coefficient_mu 3.413
_exptl_absorpt_correction_T_max 0.6285
_exptl_absorpt_correction_T_min 0.4825
_exptl_absorpt_correction_type multi-scan
_exptl_crystal_density_diffrn 1.861
_exptl_crystal_density_method 'not measured'
_exptl_crystal_F_000 570
_exptl_crystal_size_max 0.25
_exptl_crystal_size_mid 0.20
_exptl_crystal_size_min 0.15
_refine_diff_density_max 2.356
_refine_diff_density_min -0.783
_refine_diff_density_rms 0.147
_refine_ls_extinction_method none
_refine_ls_goodness_of_fit_ref 1.054
_refine_ls_hydrogen_treatment mixed
_refine_ls_matrix_type full
_refine_ls_number_parameters 235
_refine_ls_number_reflns 4017
_refine_ls_number_restraints 0
_refine_ls_restrained_S_all 1.054
_refine_ls_R_factor_all 0.0560
_refine_ls_R_factor_gt 0.0410
_refine_ls_shift/su_max 0.002
_refine_ls_shift/su_mean 0.000
_refine_ls_structure_factor_coef Fsqd
_refine_ls_weighting_details 'calc w=1/[\s^2^(Fo^2^)+(0.0292P)^2^+1.3714P] where P=(Fo^2^+2Fc^2^)/3'
_refine_ls_weighting_scheme calc
_refine_ls_wR_factor_gt 0.0825
_refine_ls_wR_factor_ref 0.0884
_reflns_number_gt 3331
_reflns_number_total 4017
_reflns_threshold_expression >2sigma(I)
_cod_duplicate_entry 7215850
_cod_data_source_file c4ce00573b2.cif
_cod_data_source_block compound3
_cod_depositor_comments
;
The following automatic conversions were performed:

'_symmetry_cell_setting' value 'Triclinic' changed to 'triclinic'
according to
/usr/data/users/saulius/crontab/automatic-downloads/current/RSC/lib/dictionaries/cif_core.dic
dictionary named 'cif_core.dic' version 2.4.2 from 2011-04-26.

Automatic conversion script
Id: cif_fix_values 2281 2013-09-26 08:29:07Z andrius 
;
_cod_original_cell_volume 1023.21(11)
_cod_original_sg_symbol_H-M 'P-1   '
_cod_database_code 7217357

loop_
_symmetry_equiv_pos_as_xyz
'x, y, z'
'-x, -y, -z'

loop_
_atom_site_label
_atom_site_type_symbol
_atom_site_fract_x
_atom_site_fract_y
_atom_site_fract_z
_atom_site_U_iso_or_equiv
_atom_site_adp_type
_atom_site_occupancy
_atom_site_symmetry_multiplicity
_atom_site_calc_flag
_atom_site_refinement_flags
Eu1 Eu 0.72641(4) 0.51635(3) 0.52012(3) 0.02467(11) Uani 1 1 d .
S1 S 0.0778(2) 0.76299(16) 1.06503(17) 0.0409(4) Uani 1 1 d .
O1 O -0.1381(5) 0.6744(4) 1.3489(4) 0.0354(10) Uani 1 1 d .
O1W O 0.5379(5) 0.7043(4) 0.5619(5) 0.0397(11) Uani 1 1 d .
C1 C 0.0055(7) 0.6736(5) 1.3319(6) 0.0262(13) Uani 1 1 d .
N1 N 0.4255(7) 0.9942(5) 0.8264(7) 0.0530(17) Uani 1 1 d .
S2 S 0.3059(2) 0.37920(15) 1.00618(16) 0.0362(4) Uani 1 1 d .
O2 O 0.0721(5) 0.6050(4) 1.4057(5) 0.0429(12) Uani 1 1 d .
O2W O 0.7818(5) 0.6299(4) 0.6593(4) 0.0365(11) Uani 1 1 d .
C2 C 0.1034(7) 0.7583(6) 1.2172(6) 0.0351(16) Uani 1 1 d .
H2A H 0.2144 0.7318 1.2065 0.042 Uiso 1 1 calc R
H2B H 0.0772 0.8421 1.2376 0.042 Uiso 1 1 calc R
S3 S 0.8485(3) 0.0555(2) 0.3754(3) 0.0720(7) Uani 1 1 d .
O3 O 0.4259(5) 0.4532(4) 0.6215(4) 0.0315(10) Uani 1 1 d .
C3 C 0.1148(7) 0.6006(6) 1.0514(6) 0.0323(15) Uani 1 1 d .
H3A H 0.0520 0.5554 1.1330 0.039 Uiso 1 1 calc R
H3B H 0.0774 0.5907 0.9841 0.039 Uiso 1 1 calc R
O4 O 0.5679(5) 0.4315(4) 0.7449(4) 0.0393(11) Uani 1 1 d .
C4 C 0.2861(7) 0.5404(6) 1.0198(7) 0.0358(15) Uani 1 1 d .
H4A H 0.3243 0.5468 1.0879 0.043 Uiso 1 1 calc R
H4B H 0.3508 0.5846 0.9383 0.043 Uiso 1 1 calc R
O5 O 0.7292(5) 0.2986(4) 0.4852(4) 0.0340(10) Uani 1 1 d .
C5 C 0.2939(7) 0.3980(6) 0.8471(6) 0.0307(14) Uani 1 1 d .
H5A H 0.2649 0.3218 0.8389 0.037 Uiso 1 1 calc R
H5B H 0.2081 0.4638 0.8414 0.037 Uiso 1 1 calc R
O6 O 0.9131(5) 0.4055(4) 0.3367(4) 0.0318(10) Uani 1 1 d .
C6 C 0.4389(7) 0.4279(5) 0.7327(6) 0.0252(13) Uani 1 1 d .
O7 O 0.5852(8) 0.8425(6) 0.7180(7) 0.086(2) Uani 1 1 d .
C7 C 0.8455(7) 0.3076(6) 0.3820(6) 0.0312(15) Uani 1 1 d .
C8 C 0.9159(10) 0.2001(6) 0.3027(8) 0.054(2) Uani 1 1 d .
H8A H 1.0300 0.1885 0.2813 0.065 Uiso 1 1 calc R
H8B H 0.8951 0.2256 0.2212 0.065 Uiso 1 1 calc R
C9 C 0.9135(9) 0.0144(9) 0.5177(9) 0.075(3) Uani 1 1 d .
H9A H 0.8768 0.0832 0.5665 0.090 Uiso 1 1 calc R
H9B H 0.8650 -0.0572 0.5742 0.090 Uiso 1 1 calc R
C10 C 0.4907(10) 0.8795(7) 0.8194(10) 0.059(2) Uani 1 1 d .
H10A H 0.4649 0.8214 0.8954 0.071 Uiso 1 1 calc R
C11 C 0.4540(14) 1.0885(9) 0.7107(11) 0.106(4) Uani 1 1 d .
H11A H 0.5251 1.0518 0.6366 0.159 Uiso 1 1 calc R
H11B H 0.5001 1.1536 0.7219 0.159 Uiso 1 1 calc R
H11C H 0.3554 1.1226 0.6970 0.159 Uiso 1 1 calc R
C12 C 0.3184(11) 1.0324(8) 0.9488(10) 0.082(3) Uani 1 1 d .
H12A H 0.3109 0.9625 1.0180 0.123 Uiso 1 1 calc R
H12B H 0.2154 1.0625 0.9423 0.123 Uiso 1 1 calc R
H12C H 0.3581 1.0974 0.9670 0.123 Uiso 1 1 calc R

loop_
_atom_site_aniso_label
_atom_site_aniso_U_11
_atom_site_aniso_U_22
_atom_site_aniso_U_33
_atom_site_aniso_U_23
_atom_site_aniso_U_13
_atom_site_aniso_U_12
Eu1 0.02057(17) 0.03291(17) 0.02016(17) -0.00746(12) -0.00813(12) 0.00302(12)
S1 0.0489(11) 0.0379(9) 0.0312(10) -0.0017(7) -0.0126(8) -0.0019(8)
O1 0.027(2) 0.047(3) 0.033(3) -0.006(2) -0.012(2) -0.004(2)
O1W 0.031(2) 0.039(3) 0.057(3) -0.022(2) -0.022(2) 0.008(2)
C1 0.027(3) 0.029(3) 0.024(3) -0.015(3) -0.008(3) 0.006(3)
N1 0.054(4) 0.037(3) 0.068(5) -0.016(3) -0.022(4) 0.004(3)
S2 0.0405(10) 0.0399(9) 0.0222(9) -0.0018(7) -0.0088(7) 0.0005(8)
O2 0.040(3) 0.051(3) 0.038(3) -0.007(2) -0.022(2) 0.010(2)
O2W 0.024(2) 0.055(3) 0.037(3) -0.021(2) -0.012(2) 0.000(2)
C2 0.030(4) 0.032(3) 0.044(4) -0.005(3) -0.012(3) -0.008(3)
S3 0.0820(17) 0.0474(12) 0.099(2) -0.0265(12) -0.0403(15) -0.0012(11)
O3 0.029(2) 0.047(3) 0.018(2) -0.0042(19) -0.0097(18) -0.002(2)
C3 0.027(3) 0.042(4) 0.029(4) -0.014(3) -0.006(3) -0.003(3)
O4 0.024(2) 0.063(3) 0.032(3) -0.006(2) -0.011(2) -0.007(2)
C4 0.027(3) 0.048(4) 0.036(4) -0.009(3) -0.012(3) -0.006(3)
O5 0.022(2) 0.035(2) 0.040(3) -0.009(2) -0.007(2) 0.0013(19)
C5 0.028(3) 0.035(3) 0.028(4) -0.009(3) -0.007(3) -0.001(3)
O6 0.026(2) 0.035(2) 0.033(3) -0.0059(19) -0.0090(19) -0.0026(19)
C6 0.023(3) 0.027(3) 0.023(3) -0.011(2) -0.007(3) 0.005(2)
O7 0.107(5) 0.067(4) 0.103(6) -0.052(4) -0.060(5) 0.035(4)
C7 0.032(4) 0.034(3) 0.032(4) -0.008(3) -0.022(3) 0.009(3)
C8 0.079(6) 0.039(4) 0.048(5) -0.021(4) -0.026(4) 0.006(4)
C9 0.065(6) 0.070(6) 0.084(8) -0.012(5) -0.022(6) 0.000(5)
C10 0.067(6) 0.036(4) 0.088(7) -0.020(4) -0.042(5) 0.004(4)
C11 0.147(11) 0.058(6) 0.084(9) 0.000(6) -0.028(7) 0.020(6)
C12 0.079(7) 0.057(5) 0.086(8) -0.020(5) -0.007(6) 0.012(5)

loop_
_atom_type_symbol
_atom_type_description
_atom_type_scat_dispersion_real
_atom_type_scat_dispersion_imag
_atom_type_scat_source
C C 0.0033 0.0016 'International Tables Vol C Tables 4.2.6.8 and 6.1.1.4'
H H 0.0000 0.0000 'International Tables Vol C Tables 4.2.6.8 and 6.1.1.4'
O O 0.0106 0.0060 'International Tables Vol C Tables 4.2.6.8 and 6.1.1.4'
N N 0.0061 0.0033 'International Tables Vol C Tables 4.2.6.8 and 6.1.1.4'
S S 0.1246 0.1234 'International Tables Vol C Tables 4.2.6.8 and 6.1.1.4'
Eu Eu -0.1578 3.6682 'International Tables Vol C Tables 4.2.6.8 and 6.1.1.4'

loop_
_geom_angle_atom_site_label_1
_geom_angle_atom_site_label_2
_geom_angle_atom_site_label_3
_geom_angle
_geom_angle_site_symmetry_1
_geom_angle_site_symmetry_3
O2 Eu1 O3 148.29(16) 2_667 2_666
O2 Eu1 O1 103.94(15) 2_667 1_654
O3 Eu1 O1 80.30(13) 2_666 1_654
O2 Eu1 O1W 139.02(16) 2_667 .
O3 Eu1 O1W 72.68(14) 2_666 .
O1 Eu1 O1W 77.56(15) 1_654 .
O2 Eu1 O2W 71.27(15) 2_667 .
O3 Eu1 O2W 139.88(14) 2_666 .
O1 Eu1 O2W 82.40(15) 1_654 .
O1W Eu1 O2W 68.35(14) . .
O2 Eu1 O4 79.44(15) 2_667 .
O3 Eu1 O4 110.03(13) 2_666 .
O1 Eu1 O4 155.09(16) 1_654 .
O1W Eu1 O4 83.93(16) . .
O2W Eu1 O4 75.30(15) . .
O2 Eu1 O6 73.32(15) 2_667 .
O3 Eu1 O6 78.11(14) 2_666 .
O1 Eu1 O6 73.37(14) 1_654 .
O1W Eu1 O6 141.61(15) . .
O2W Eu1 O6 130.17(13) . .
O4 Eu1 O6 130.11(14) . .
O2 Eu1 O5 75.55(15) 2_667 .
O3 Eu1 O5 76.14(14) 2_666 .
O1 Eu1 O5 123.44(15) 1_654 .
O1W Eu1 O5 138.30(13) . .
O2W Eu1 O5 142.24(14) . .
O4 Eu1 O5 81.44(15) . .
O6 Eu1 O5 51.87(13) . .
O2 Eu1 O3 120.32(14) 2_667 .
O3 Eu1 O3 61.03(15) 2_666 .
O1 Eu1 O3 135.65(12) 1_654 .
O1W Eu1 O3 71.14(14) . .
O2W Eu1 O3 112.82(13) . .
O4 Eu1 O3 49.01(12) . .
O6 Eu1 O3 115.00(13) . .
O5 Eu1 O3 69.79(13) . .
O2 Eu1 C7 72.75(16) 2_667 .
O3 Eu1 C7 75.54(15) 2_666 .
O1 Eu1 C7 98.71(17) 1_654 .
O1W Eu1 C7 148.19(15) . .
O2W Eu1 C7 143.12(15) . .
O4 Eu1 C7 105.76(17) . .
O6 Eu1 C7 26.21(15) . .
O5 Eu1 C7 25.66(15) . .
O3 Eu1 C7 92.17(16) . .
O2 Eu1 C6 100.59(16) 2_667 .
O3 Eu1 C6 85.87(15) 2_666 .
O1 Eu1 C6 152.06(15) 1_654 .
O1W Eu1 C6 75.18(15) . .
O2W Eu1 C6 93.09(15) . .
O4 Eu1 C6 24.17(14) . .
O6 Eu1 C6 127.28(14) . .
O5 Eu1 C6 75.63(15) . .
O3 Eu1 C6 24.91(13) . .
C7 Eu1 C6 101.18(17) . .
O2 Eu1 C1 83.33(15) 2_667 1_654
O3 Eu1 C1 98.59(14) 2_666 1_654
O1 Eu1 C1 20.66(13) 1_654 1_654
O1W Eu1 C1 92.10(15) . 1_654
O2W Eu1 C1 74.03(15) . 1_654
O4 Eu1 C1 148.29(14) . 1_654
O6 Eu1 C1 68.02(14) . 1_654
O5 Eu1 C1 119.62(14) . 1_654
O3 Eu1 C1 156.31(13) . 1_654
C7 Eu1 C1 94.11(17) . 1_654
C6 Eu1 C1 164.70(15) . 1_654
C2 S1 C3 101.8(3) . .
C1 O1 Eu1 116.3(4) . 1_456
O2 C1 O1 122.6(6) . .
O2 C1 C2 117.8(5) . .
O1 C1 C2 119.6(5) . .
O2 C1 Eu1 79.8(4) . 1_456
O1 C1 Eu1 43.0(3) . 1_456
C2 C1 Eu1 161.7(4) . 1_456
C10 N1 C11 120.8(8) . .
C10 N1 C12 121.8(8) . .
C11 N1 C12 117.4(7) . .
C5 S2 C4 99.2(3) . .
C1 O2 Eu1 160.4(4) . 2_667
C1 C2 S1 115.4(4) . .
C8 S3 C9 102.3(4) . .
C6 O3 Eu1 151.9(4) . 2_666
C6 O3 Eu1 88.9(3) . .
Eu1 O3 Eu1 118.97(15) 2_666 .
C4 C3 S1 116.2(4) . .
C6 O4 Eu1 101.7(4) . .
C3 C4 S2 111.4(4) . .
C7 O5 Eu1 93.0(4) . .
C6 C5 S2 117.4(4) . .
C7 O6 Eu1 93.1(4) . .
O4 C6 O3 120.1(5) . .
O4 C6 C5 122.5(5) . .
O3 C6 C5 117.3(5) . .
O4 C6 Eu1 54.1(3) . .
O3 C6 Eu1 66.2(3) . .
C5 C6 Eu1 172.5(4) . .
O5 C7 O6 122.1(6) . .
O5 C7 C8 121.7(6) . .
O6 C7 C8 116.2(6) . .
O5 C7 Eu1 61.4(3) . .
O6 C7 Eu1 60.7(3) . .
C8 C7 Eu1 176.9(5) . .
C7 C8 S3 117.3(6) . .
C9 C9 S3 112.9(9) 2_756 .
O7 C10 N1 124.3(9) . .

loop_
_geom_bond_atom_site_label_1
_geom_bond_atom_site_label_2
_geom_bond_distance
_geom_bond_site_symmetry_2
Eu1 O2 2.357(4) 2_667
Eu1 O3 2.406(4) 2_666
Eu1 O1 2.432(4) 1_654
Eu1 O1W 2.438(4) .
Eu1 O2W 2.449(4) .
Eu1 O4 2.472(4) .
Eu1 O6 2.514(4) .
Eu1 O5 2.530(4) .
Eu1 O3 2.735(4) .
Eu1 C7 2.878(6) .
Eu1 C6 2.987(6) .
Eu1 C1 3.195(6) 1_654
S1 C2 1.791(7) .
S1 C3 1.798(6) .
O1 C1 1.257(7) .
O1 Eu1 2.432(4) 1_456
C1 O2 1.243(7) .
C1 C2 1.512(8) .
C1 Eu1 3.195(6) 1_456
N1 C10 1.300(9) .
N1 C11 1.449(10) .
N1 C12 1.453(11) .
S2 C5 1.787(6) .
S2 C4 1.799(7) .
O2 Eu1 2.357(4) 2_667
S3 C8 1.753(7) .
S3 C9 1.836(9) .
O3 C6 1.258(7) .
O3 Eu1 2.406(4) 2_666
C3 C4 1.519(8) .
O4 C6 1.249(6) .
O5 C7 1.248(8) .
C5 C6 1.497(8) .
O6 C7 1.273(7) .
O7 C10 1.242(10) .
C7 C8 1.538(9) .
C9 C9 1.470(15) 2_756
